data_4113660
loop_
_publ_author_name
'Heather Kalish'
'Hon Man Lee'
'Marilyn M. Olmstead'
'Lechos\/law Latos-Gra\.zy\'nski'
'Sankar Prasad Rath'
'Alan L. Balch'

_publ_section_title
;
 Heme Cleavage with Remarkable Ease: Paramagnetic Intermediates Formed by
 Aerobic Oxidation of a Meso-Amino-Substituted Iron Porphyrin
;
_journal_name_full 'Journal of the American Chemical Society'
_journal_page_first 4674
_journal_page_last 4675
_journal_paper_doi 10.1021/ja021253q
_journal_volume 125
_journal_year 2003
_chemical_formula_sum 'C38 H49 Fe N5 O3'
_chemical_formula_weight 679.67
_chemical_name_common 'Fe(OEP-NH2)degradation product'
_chemical_name_systematic
;
  ?
;
_space_group_IT_number 2
_symmetry_cell_setting triclinic
_symmetry_space_group_name_Hall '-P 1'
_symmetry_space_group_name_H-M 'P -1'
_atom_sites_solution_hydrogens geom
_atom_sites_solution_primary direct
_atom_sites_solution_secondary difmap
_audit_creation_method SHELXL-97
_cell_angle_alpha 105.949(2)
_cell_angle_beta 94.927(3)
_cell_angle_gamma 108.663(4)
_cell_formula_units_Z 4
_cell_length_a 13.2609(11)
_cell_length_b 13.7486(10)
_cell_length_c 22.1473(18)
_cell_measurement_reflns_used 4206
_cell_measurement_temperature 91(2)
_cell_measurement_theta_max 29.4
_cell_measurement_theta_min 2.5
_cell_volume 3610.7(5)
_computing_cell_refinement 'SMART (Bruker, 2000)'
_computing_data_collection 'SMART (Bruker, 2000)'
_computing_data_reduction 'SAINT (Bruker, 1999)'
_computing_molecular_graphics 'SHELXTL 5.1 (Sheldrick, 1994)'
_computing_publication_material 'SHELXL-97 (Sheldrick, 1997)'
_computing_structure_refinement 'SHELXL-97 (Sheldrick, 1997)'
_computing_structure_solution 'SHELXS-97 (Sheldrick, 1990)'
_diffrn_ambient_temperature 91(2)
_diffrn_detector_area_resol_mean 8.3
_diffrn_measured_fraction_theta_full 0.917
_diffrn_measured_fraction_theta_max 0.917
_diffrn_measurement_device_type 'Bruker Smart 1000'
_diffrn_measurement_method \w
_diffrn_radiation_monochromator graphite
_diffrn_radiation_source 'normal-focus sealed tube'
_diffrn_radiation_type MoK\a
_diffrn_radiation_wavelength 0.71073
_diffrn_reflns_av_R_equivalents 0.0427
_diffrn_reflns_av_sigmaI/netI 0.0689
_diffrn_reflns_limit_h_max 19
_diffrn_reflns_limit_h_min -19
_diffrn_reflns_limit_k_max 19
_diffrn_reflns_limit_k_min -20
_diffrn_reflns_limit_l_max 31
_diffrn_reflns_limit_l_min -31
_diffrn_reflns_number 22060
_diffrn_reflns_theta_full 31.50
_diffrn_reflns_theta_max 31.50
_diffrn_reflns_theta_min 1.63
_exptl_absorpt_coefficient_mu 0.460
_exptl_absorpt_correction_T_max 0.9426
_exptl_absorpt_correction_T_min 0.8781
_exptl_absorpt_correction_type none
_exptl_crystal_colour green
_exptl_crystal_density_diffrn 1.250
_exptl_crystal_description parallelpipe
_exptl_crystal_F_000 1448
_exptl_crystal_size_max 0.29
_exptl_crystal_size_mid 0.28
_exptl_crystal_size_min 0.13
_refine_diff_density_max 1.959
_refine_diff_density_min -1.315
_refine_diff_density_rms 0.091
_refine_ls_extinction_coef 0.0025(4)
_refine_ls_extinction_expression Fc^*^=kFc[1+0.001xFc^2^\l^3^/sin(2\q)]^-1/4^
_refine_ls_extinction_method SHELXL
_refine_ls_goodness_of_fit_ref 1.023
_refine_ls_hydrogen_treatment constr
_refine_ls_matrix_type full
_refine_ls_number_parameters 898
_refine_ls_number_reflns 22048
_refine_ls_number_restraints 1
_refine_ls_restrained_S_all 1.023
_refine_ls_R_factor_all 0.1134
_refine_ls_R_factor_gt 0.0627
_refine_ls_shift/su_max 0.001
_refine_ls_shift/su_mean 0.000
_refine_ls_structure_factor_coef Fsqd
_refine_ls_weighting_details 'calc w=1/[\s^2^(Fo^2^)+(0.0812P)^2^+3.1968P] where P=(Fo^2^+2Fc^2^)/3'
_refine_ls_weighting_scheme calc
_refine_ls_wR_factor_gt 0.1519
_refine_ls_wR_factor_ref 0.1838
_reflns_number_gt 13860
_reflns_number_total 22048
_reflns_threshold_expression I>2\s(I)
_cod_data_source_file ja021253q.cif
_cod_data_source_block hml04
_cod_database_code 4113660

loop_
_symmetry_equiv_pos_as_xyz
'x, y, z'
'-x, -y, -z'

loop_
_atom_site_label
_atom_site_type_symbol
_atom_site_fract_x
_atom_site_fract_y
_atom_site_fract_z
_atom_site_U_iso_or_equiv
_atom_site_adp_type
_atom_site_occupancy
_atom_site_symmetry_multiplicity
_atom_site_calc_flag
_atom_site_refinement_flags
_atom_site_disorder_assembly
_atom_site_disorder_group
Fe1 Fe 0.17693(3) -0.81816(3) 0.192039(15) 0.01521(8) Uani 1 1 d . . .
Fe2 Fe 0.37362(4) -0.64881(3) 0.36744(2) 0.03527(12) Uani 1 1 d . . .
O1 O 0.29007(16) -0.67558(15) 0.16513(9) 0.0308(4) Uani 1 1 d . A .
O2 O 0.32659(16) -0.86827(16) 0.07805(9) 0.0322(4) Uani 1 1 d . . .
O3 O 0.05344(17) -0.81558(18) 0.12635(10) 0.0362(5) Uani 1 1 d D . .
H3 H 0.086(3) -0.800(3) 0.0879(12) 0.043 Uiso 1 1 d D . .
O4 O 0.48764(18) -0.59189(16) 0.30693(11) 0.0405(5) Uani 1 1 d . . .
O5 O 0.49475(18) -0.38165(16) 0.38985(11) 0.0390(5) Uani 1 1 d . . .
O6 O 0.15684(19) -0.8086(2) 0.02962(10) 0.0436(5) Uani 1 1 d . . .
H6 H 0.2150 -0.8084 0.0481 0.065 Uiso 1 1 calc R . .
N1 N 0.20595(18) -0.94344(18) 0.13742(10) 0.0259(4) Uani 1 1 d . . .
N2 N 0.09088(18) -0.90809(18) 0.24259(11) 0.0256(4) Uani 1 1 d . . .
N3 N 0.20168(18) -0.68485(18) 0.26642(11) 0.0261(4) Uani 1 1 d . A .
N4 N 0.45796(19) -0.41448(18) 0.26222(12) 0.0300(5) Uani 1 1 d . A .
H4 H 0.4502 -0.4166 0.3009 0.036 Uiso 1 1 calc R . .
N5 N 0.6825(2) -0.1784(2) 0.33610(15) 0.0457(7) Uani 1 1 d . . .
N6 N 0.39487(19) -0.51130(19) 0.43225(13) 0.0328(5) Uani 1 1 d . . .
N7 N 0.29424(19) -0.73824(18) 0.41999(13) 0.0313(5) Uani 1 1 d . . .
N8 N 0.37614(19) -0.78348(19) 0.30737(13) 0.0324(5) Uani 1 1 d . . .
N9 N 0.51263(19) -0.69748(19) 0.14843(12) 0.0311(5) Uani 1 1 d . . .
H9 H 0.4567 -0.7586 0.1323 0.037 Uiso 1 1 calc R . .
N10 N 0.5486(3) -0.7011(3) -0.00793(15) 0.0639(10) Uani 1 1 d . . .
C1 C 0.2750(2) -0.9463(2) 0.09512(13) 0.0284(5) Uani 1 1 d . . .
C2 C 0.2801(2) -1.0568(2) 0.07149(13) 0.0315(6) Uani 1 1 d . . .
C3 C 0.2089(2) -1.1194(2) 0.09775(14) 0.0323(6) Uani 1 1 d . . .
C4 C 0.1622(2) -1.0485(2) 0.14004(13) 0.0272(5) Uani 1 1 d . . .
C5 C 0.0904(2) -1.0823(2) 0.17730(13) 0.0286(5) Uani 1 1 d . . .
H5 H 0.0604 -1.1582 0.1698 0.034 Uiso 1 1 calc R . .
C6 C 0.0555(2) -1.0161(2) 0.22620(13) 0.0271(5) Uani 1 1 d . . .
C7 C -0.0185(2) -1.0543(2) 0.26749(13) 0.0264(5) Uani 1 1 d . . .
C8 C -0.0231(2) -0.9639(2) 0.31048(12) 0.0258(5) Uani 1 1 d . . .
C9 C 0.0473(2) -0.8710(2) 0.29541(12) 0.0254(5) Uani 1 1 d . . .
C10 C 0.0708(2) -0.7634(2) 0.32723(13) 0.0317(6) Uani 1 1 d . A .
H10 H 0.0382 -0.7469 0.3634 0.038 Uiso 1 1 calc R . .
C11 C 0.1391(2) -0.6736(2) 0.31168(13) 0.0324(6) Uani 1 1 d . . .
C12 C 0.1670(6) -0.5671(6) 0.3444(4) 0.0273(14) Uani 0.50 1 d P A 1
C12B C 0.1345(6) -0.5606(5) 0.3268(3) 0.0242(12) Uani 0.50 1 d P A 2
C13 C 0.2194(3) -0.5072(2) 0.30247(18) 0.0470(9) Uani 1 1 d . . .
C14 C 0.2511(2) -0.5851(2) 0.26035(13) 0.0269(5) Uani 1 1 d . A .
C15 C 0.3108(2) -0.5872(2) 0.20807(13) 0.0257(5) Uani 1 1 d . . .
C16 C 0.3956(2) -0.4900(2) 0.20627(13) 0.0273(5) Uani 1 1 d . A .
C17 C 0.4324(2) -0.4574(2) 0.15498(14) 0.0303(6) Uani 1 1 d . . .
C18 C 0.5203(2) -0.3577(2) 0.18191(14) 0.0309(6) Uani 1 1 d . A .
C19 C 0.5343(2) -0.3352(2) 0.24781(14) 0.0309(6) Uani 1 1 d . . .
C20 C 0.6156(2) -0.2486(2) 0.29718(16) 0.0357(6) Uani 1 1 d . A .
C21 C 0.3551(3) -1.0823(3) 0.02784(15) 0.0398(7) Uani 1 1 d . . .
H21A H 0.3774 -1.1399 0.0367 0.048 Uiso 1 1 calc R . .
H21B H 0.4211 -1.0169 0.0372 0.048 Uiso 1 1 calc R . .
C22 C 0.3048(3) -1.1187(3) -0.04180(16) 0.0526(9) Uani 1 1 d . . .
H22A H 0.2828 -1.0620 -0.0510 0.079 Uiso 1 1 calc R . .
H22B H 0.2412 -1.1853 -0.0519 0.079 Uiso 1 1 calc R . .
H22C H 0.3578 -1.1328 -0.0679 0.079 Uiso 1 1 calc R . .
C23 C 0.1812(3) -1.2382(2) 0.08825(16) 0.0413(7) Uani 1 1 d . . .
H23A H 0.1773 -1.2502 0.1302 0.050 Uiso 1 1 calc R . .
H23B H 0.2401 -1.2605 0.0716 0.050 Uiso 1 1 calc R . .
C24 C 0.0740(3) -1.3094(3) 0.04220(18) 0.0543(10) Uani 1 1 d . . .
H24A H 0.0777 -1.2992 0.0002 0.082 Uiso 1 1 calc R . .
H24B H 0.0149 -1.2891 0.0589 0.082 Uiso 1 1 calc R . .
H24C H 0.0604 -1.3856 0.0379 0.082 Uiso 1 1 calc R . .
C25 C -0.0768(2) -1.1717(2) 0.25942(15) 0.0332(6) Uani 1 1 d . . .
H25A H -0.1082 -1.2110 0.2135 0.040 Uiso 1 1 calc R . .
H25B H -0.1376 -1.1776 0.2829 0.040 Uiso 1 1 calc R . .
C26 C -0.0057(3) -1.2269(2) 0.28292(16) 0.0412(7) Uani 1 1 d . . .
H26A H 0.0200 -1.1933 0.3292 0.062 Uiso 1 1 calc R . .
H26B H 0.0566 -1.2187 0.2614 0.062 Uiso 1 1 calc R . .
H26C H -0.0480 -1.3041 0.2732 0.062 Uiso 1 1 calc R . .
C27 C -0.0901(2) -0.9563(2) 0.36145(14) 0.0325(6) Uani 1 1 d . . .
H27A H -0.0446 -0.8999 0.4014 0.039 Uiso 1 1 calc R . .
H27B H -0.1152 -1.0263 0.3700 0.039 Uiso 1 1 calc R . .
C28 C -0.1883(3) -0.9285(3) 0.34222(18) 0.0443(8) Uani 1 1 d . . .
H28A H -0.2350 -0.9856 0.3036 0.066 Uiso 1 1 calc R . .
H28B H -0.1637 -0.8592 0.3337 0.066 Uiso 1 1 calc R . .
H28C H -0.2291 -0.9228 0.3771 0.066 Uiso 1 1 calc R . .
C29 C 0.0626(5) -0.5180(5) 0.3675(3) 0.0276(11) Uani 0.50 1 d P A 1
H29A H 0.0572 -0.4623 0.3484 0.033 Uiso 0.50 1 calc PR A 1
H29B H -0.0089 -0.5769 0.3583 0.033 Uiso 0.50 1 calc PR A 1
C30 C 0.1123(6) -0.4704(7) 0.4387(3) 0.0467(17) Uani 0.50 1 d P A 1
H30A H 0.1251 -0.5267 0.4539 0.070 Uiso 0.50 1 calc PR A 1
H30B H 0.0625 -0.4432 0.4623 0.070 Uiso 0.50 1 calc PR A 1
H30C H 0.1812 -0.4107 0.4455 0.070 Uiso 0.50 1 calc PR A 1
C29B C 0.1216(5) -0.5197(4) 0.4013(3) 0.0289(11) Uani 0.50 1 d P A 2
H29C H 0.1163 -0.5747 0.4231 0.035 Uiso 0.50 1 calc PR A 2
H29D H 0.1786 -0.4496 0.4268 0.035 Uiso 0.50 1 calc PR A 2
C30B C 0.0125(6) -0.5097(6) 0.3825(4) 0.0456(16) Uani 0.50 1 d P A 2
H30D H 0.0227 -0.4551 0.3607 0.068 Uiso 0.50 1 calc PR A 2
H30E H -0.0169 -0.4878 0.4210 0.068 Uiso 0.50 1 calc PR A 2
H30F H -0.0382 -0.5797 0.3537 0.068 Uiso 0.50 1 calc PR A 2
C31 C 0.2431(4) -0.3903(3) 0.3065(2) 0.0699(15) Uani 1 1 d . A .
H31A H 0.3226 -0.3522 0.3150 0.084 Uiso 1 1 calc R . .
H31B H 0.2149 -0.3552 0.3430 0.084 Uiso 1 1 calc R . .
C32 C 0.1935(4) -0.3777(3) 0.2461(3) 0.0892(18) Uani 1 1 d . . .
H32A H 0.1156 -0.4203 0.2353 0.134 Uiso 1 1 calc R A .
H32B H 0.2281 -0.4035 0.2108 0.134 Uiso 1 1 calc R . .
H32C H 0.2047 -0.3011 0.2531 0.134 Uiso 1 1 calc R . .
C33 C 0.5874(3) -0.2845(2) 0.14885(16) 0.0362(7) Uani 1 1 d . . .
H33A H 0.5731 -0.3243 0.1025 0.043 Uiso 1 1 calc R A .
H33B H 0.6652 -0.2650 0.1658 0.043 Uiso 1 1 calc R . .
C34 C 0.5621(3) -0.1808(3) 0.15839(17) 0.0444(8) Uani 1 1 d . A .
H34A H 0.5782 -0.1401 0.2041 0.067 Uiso 1 1 calc R . .
H34B H 0.4852 -0.1997 0.1413 0.067 Uiso 1 1 calc R . .
H34C H 0.6067 -0.1363 0.1359 0.067 Uiso 1 1 calc R . .
C35 C 0.3828(3) -0.5155(3) 0.08528(14) 0.0361(6) Uani 1 1 d . A .
H35A H 0.3726 -0.5931 0.0757 0.043 Uiso 1 1 calc R . .
H35B H 0.4339 -0.4856 0.0592 0.043 Uiso 1 1 calc R . .
C36 C 0.2744(3) -0.5059(4) 0.06584(19) 0.0553(10) Uani 1 1 d . . .
H36A H 0.2843 -0.4295 0.0737 0.083 Uiso 1 1 calc R A .
H36B H 0.2230 -0.5362 0.0910 0.083 Uiso 1 1 calc R . .
H36C H 0.2461 -0.5460 0.0203 0.083 Uiso 1 1 calc R . .
C37 C 0.0052(3) -0.7329(3) 0.14015(18) 0.0483(8) Uani 1 1 d . . .
H37A H -0.0273 -0.7280 0.0996 0.058 Uiso 1 1 calc R . .
H37B H 0.0617 -0.6616 0.1642 0.058 Uiso 1 1 calc R . .
C38 C -0.0803(3) -0.7607(4) 0.17878(19) 0.0581(10) Uani 1 1 d . . .
H38A H -0.0476 -0.7637 0.2193 0.087 Uiso 1 1 calc R . .
H38B H -0.1360 -0.8313 0.1549 0.087 Uiso 1 1 calc R . .
H38C H -0.1135 -0.7052 0.1875 0.087 Uiso 1 1 calc R . .
C39 C 0.4500(2) -0.4070(2) 0.43276(15) 0.0306(6) Uani 1 1 d . . .
C40 C 0.4470(2) -0.3286(2) 0.49301(14) 0.0298(6) Uani 1 1 d . . .
C41 C 0.3902(2) -0.3861(2) 0.52719(13) 0.0317(6) Uani 1 1 d . . .
C42 C 0.3568(2) -0.5025(2) 0.48925(14) 0.0277(5) Uani 1 1 d . . .
C43 C 0.2977(2) -0.5856(2) 0.50881(14) 0.0294(6) Uani 1 1 d . . .
H43 H 0.2761 -0.5661 0.5489 0.035 Uiso 1 1 calc R . .
C44 C 0.2651(2) -0.6983(2) 0.47533(14) 0.0278(5) Uani 1 1 d . . .
C45 C 0.2005(2) -0.7861(2) 0.49656(13) 0.0279(5) Uani 1 1 d . . .
C46 C 0.1939(2) -0.8805(2) 0.45259(14) 0.0278(5) Uani 1 1 d . . .
C47 C 0.2535(2) -0.8510(2) 0.40379(14) 0.0288(6) Uani 1 1 d . . .
C48 C 0.2751(2) -0.9188(2) 0.35277(14) 0.0289(6) Uani 1 1 d . . .
H48 H 0.2436 -0.9943 0.3461 0.035 Uiso 1 1 calc R . .
C49 C 0.3405(2) -0.8867(2) 0.30851(14) 0.0289(6) Uani 1 1 d . . .
C50 C 0.3830(2) -0.9503(2) 0.26320(13) 0.0274(5) Uani 1 1 d . . .
C51 C 0.4470(2) -0.8816(2) 0.23359(13) 0.0267(5) Uani 1 1 d . . .
C52 C 0.4396(2) -0.7779(2) 0.26214(14) 0.0282(5) Uani 1 1 d . . .
C53 C 0.4916(2) -0.6685(2) 0.26148(15) 0.0305(6) Uani 1 1 d . . .
C54 C 0.5488(2) -0.6394(2) 0.21183(14) 0.0278(5) Uani 1 1 d . . .
C55 C 0.6403(2) -0.5490(2) 0.21790(14) 0.0296(6) Uani 1 1 d . . .
C56 C 0.6593(2) -0.5526(2) 0.15596(14) 0.0299(6) Uani 1 1 d . . .
C57 C 0.5778(2) -0.6447(2) 0.11420(14) 0.0311(6) Uani 1 1 d . . .
C58 C 0.5583(3) -0.6794(3) 0.04653(16) 0.0392(7) Uani 1 1 d . . .
C59 C 0.4977(3) -0.2090(2) 0.50612(15) 0.0364(7) Uani 1 1 d . . .
H59A H 0.5710 -0.1918 0.4955 0.044 Uiso 1 1 calc R . .
H59B H 0.5056 -0.1713 0.5523 0.044 Uiso 1 1 calc R . .
C60 C 0.4296(4) -0.1679(3) 0.4671(2) 0.0667(13) Uani 1 1 d . . .
H60A H 0.4152 -0.2105 0.4218 0.100 Uiso 1 1 calc R . .
H60B H 0.4692 -0.0914 0.4727 0.100 Uiso 1 1 calc R . .
H60C H 0.3607 -0.1755 0.4819 0.100 Uiso 1 1 calc R . .
C61 C 0.3600(4) -0.3444(3) 0.59014(15) 0.0546(11) Uani 1 1 d . . .
H61A H 0.4161 -0.2732 0.6147 0.066 Uiso 1 1 calc R . .
H61B H 0.3592 -0.3948 0.6147 0.066 Uiso 1 1 calc R . .
C62 C 0.2504(5) -0.3319(4) 0.5838(2) 0.0862(18) Uani 1 1 d . . .
H62A H 0.2493 -0.2848 0.5578 0.129 Uiso 1 1 calc R . .
H62B H 0.2376 -0.2996 0.6263 0.129 Uiso 1 1 calc R . .
H62C H 0.1935 -0.4032 0.5631 0.129 Uiso 1 1 calc R . .
C63 C 0.1499(3) -0.7698(2) 0.55479(14) 0.0372(7) Uani 1 1 d . . .
H63A H 0.2042 -0.7124 0.5912 0.045 Uiso 1 1 calc R . .
H63B H 0.1277 -0.8377 0.5659 0.045 Uiso 1 1 calc R . .
C64 C 0.0514(3) -0.7381(3) 0.54425(15) 0.0421(8) Uani 1 1 d . . .
H64A H 0.0731 -0.6708 0.5334 0.063 Uiso 1 1 calc R . .
H64B H 0.0213 -0.7271 0.5834 0.063 Uiso 1 1 calc R . .
H64C H -0.0036 -0.7959 0.5092 0.063 Uiso 1 1 calc R . .
C65 C 0.1442(2) -0.9929(2) 0.45486(15) 0.0319(6) Uani 1 1 d . . .
H65A H 0.1103 -1.0429 0.4110 0.038 Uiso 1 1 calc R . .
H65B H 0.0865 -0.9958 0.4806 0.038 Uiso 1 1 calc R . .
C66 C 0.2280(3) -1.0302(3) 0.48385(19) 0.0448(8) Uani 1 1 d . . .
H66A H 0.2847 -1.0284 0.4581 0.067 Uiso 1 1 calc R . .
H66B H 0.1925 -1.1044 0.4844 0.067 Uiso 1 1 calc R . .
H66C H 0.2605 -0.9819 0.5277 0.067 Uiso 1 1 calc R . .
C67 C 0.3666(2) -1.0672(2) 0.25402(14) 0.0313(6) Uani 1 1 d . . .
H67A H 0.3814 -1.0999 0.2116 0.038 Uiso 1 1 calc R . .
H67B H 0.2899 -1.1066 0.2545 0.038 Uiso 1 1 calc R . .
C68 C 0.4396(3) -1.0814(3) 0.30556(15) 0.0396(7) Uani 1 1 d . . .
H68A H 0.5157 -1.0430 0.3052 0.059 Uiso 1 1 calc R . .
H68B H 0.4267 -1.1587 0.2970 0.059 Uiso 1 1 calc R . .
H68C H 0.4234 -1.0518 0.3476 0.059 Uiso 1 1 calc R . .
C69 C 0.5179(2) -0.9103(2) 0.18771(13) 0.0302(6) Uani 1 1 d . . .
H69A H 0.5084 -0.8824 0.1517 0.036 Uiso 1 1 calc R . .
H69B H 0.4943 -0.9902 0.1700 0.036 Uiso 1 1 calc R . .
C70 C 0.6375(3) -0.8644(3) 0.21873(16) 0.0412(7) Uani 1 1 d . . .
H70A H 0.6634 -0.7850 0.2321 0.062 Uiso 1 1 calc R . .
H70B H 0.6791 -0.8907 0.1879 0.062 Uiso 1 1 calc R . .
H70C H 0.6468 -0.8878 0.2562 0.062 Uiso 1 1 calc R . .
C71 C 0.7481(3) -0.4745(3) 0.13631(16) 0.0394(7) Uani 1 1 d . . .
H71A H 0.7783 -0.4048 0.1717 0.047 Uiso 1 1 calc R . .
H71B H 0.7164 -0.4606 0.0988 0.047 Uiso 1 1 calc R . .
C72 C 0.8396(3) -0.5144(4) 0.1194(2) 0.0634(11) Uani 1 1 d . . .
H72A H 0.8743 -0.5244 0.1570 0.095 Uiso 1 1 calc R . .
H72B H 0.8933 -0.4609 0.1058 0.095 Uiso 1 1 calc R . .
H72C H 0.8105 -0.5836 0.0846 0.095 Uiso 1 1 calc R . .
C73 C 0.7104(2) -0.4672(2) 0.27954(14) 0.0355(6) Uani 1 1 d . . .
H73A H 0.6652 -0.4594 0.3126 0.043 Uiso 1 1 calc R . .
H73B H 0.7418 -0.3959 0.2731 0.043 Uiso 1 1 calc R . .
C74 C 0.8015(3) -0.5005(3) 0.30276(15) 0.0436(8) Uani 1 1 d . . .
H74A H 0.7707 -0.5720 0.3081 0.065 Uiso 1 1 calc R . .
H74B H 0.8435 -0.4473 0.3439 0.065 Uiso 1 1 calc R . .
H74C H 0.8490 -0.5039 0.2713 0.065 Uiso 1 1 calc R . .
C75 C 0.1157(3) -0.8987(3) -0.02895(16) 0.0493(9) Uani 1 1 d . . .
H75A H 0.0389 -0.9114 -0.0445 0.059 Uiso 1 1 calc R . .
H75B H 0.1191 -0.9649 -0.0207 0.059 Uiso 1 1 calc R . .
C76 C 0.1809(4) -0.8769(5) -0.07946(19) 0.0761(14) Uani 1 1 d . . .
H76A H 0.1805 -0.8094 -0.0862 0.114 Uiso 1 1 calc R . .
H76B H 0.1488 -0.9370 -0.1196 0.114 Uiso 1 1 calc R . .
H76C H 0.2557 -0.8700 -0.0654 0.114 Uiso 1 1 calc R . .

loop_
_atom_site_aniso_label
_atom_site_aniso_U_11
_atom_site_aniso_U_22
_atom_site_aniso_U_33
_atom_site_aniso_U_23
_atom_site_aniso_U_13
_atom_site_aniso_U_12
Fe1 0.01716(16) 0.01353(15) 0.01702(15) 0.00669(12) 0.00642(12) 0.00590(12)
Fe2 0.0409(2) 0.01329(17) 0.0663(3) 0.01967(18) 0.0433(2) 0.01460(16)
O1 0.0299(10) 0.0246(9) 0.0366(10) 0.0096(8) 0.0100(8) 0.0071(8)
O2 0.0316(10) 0.0314(10) 0.0310(10) 0.0103(8) 0.0113(8) 0.0063(8)
O3 0.0331(11) 0.0425(12) 0.0376(11) 0.0175(10) 0.0083(9) 0.0154(9)
O4 0.0476(13) 0.0257(10) 0.0612(14) 0.0200(10) 0.0347(11) 0.0188(9)
O5 0.0400(12) 0.0271(10) 0.0536(13) 0.0185(10) 0.0199(10) 0.0095(9)
O6 0.0422(13) 0.0534(14) 0.0368(12) 0.0185(11) 0.0072(10) 0.0160(11)
N1 0.0266(11) 0.0235(10) 0.0278(11) 0.0089(9) 0.0071(9) 0.0081(9)
N2 0.0239(11) 0.0254(11) 0.0285(11) 0.0106(9) 0.0086(9) 0.0075(9)
N3 0.0233(11) 0.0246(11) 0.0341(12) 0.0136(9) 0.0088(9) 0.0091(9)
N4 0.0279(12) 0.0251(11) 0.0359(12) 0.0097(10) 0.0145(10) 0.0060(9)
N5 0.0341(15) 0.0323(14) 0.0607(18) 0.0104(13) 0.0126(13) 0.0019(12)
N6 0.0298(12) 0.0247(11) 0.0507(15) 0.0180(11) 0.0159(11) 0.0113(10)
N7 0.0258(12) 0.0229(11) 0.0520(15) 0.0181(11) 0.0150(11) 0.0103(9)
N8 0.0277(12) 0.0262(11) 0.0514(15) 0.0208(11) 0.0177(11) 0.0104(9)
N9 0.0285(12) 0.0234(11) 0.0413(13) 0.0129(10) 0.0056(10) 0.0074(9)
N10 0.102(3) 0.054(2) 0.0432(18) 0.0187(15) 0.0103(18) 0.036(2)
C1 0.0276(14) 0.0303(13) 0.0254(12) 0.0081(11) 0.0045(10) 0.0085(11)
C2 0.0338(15) 0.0322(14) 0.0274(13) 0.0062(11) 0.0061(11) 0.0133(12)
C3 0.0377(16) 0.0267(13) 0.0318(14) 0.0073(11) 0.0069(12) 0.0121(12)
C4 0.0305(14) 0.0221(12) 0.0285(13) 0.0075(10) 0.0046(11) 0.0097(10)
C5 0.0307(14) 0.0222(12) 0.0311(13) 0.0084(11) 0.0065(11) 0.0072(10)
C6 0.0255(13) 0.0259(13) 0.0301(13) 0.0127(11) 0.0056(10) 0.0063(10)
C7 0.0225(12) 0.0254(12) 0.0288(13) 0.0100(10) 0.0042(10) 0.0044(10)
C8 0.0208(12) 0.0269(13) 0.0276(12) 0.0105(10) 0.0052(10) 0.0041(10)
C9 0.0222(12) 0.0255(12) 0.0266(12) 0.0096(10) 0.0045(10) 0.0051(10)
C10 0.0299(14) 0.0279(13) 0.0308(14) 0.0080(11) 0.0097(11) 0.0021(11)
C11 0.0317(15) 0.0249(13) 0.0305(14) 0.0034(11) 0.0098(11) 0.0006(11)
C12 0.025(4) 0.023(3) 0.035(4) 0.011(3) 0.003(3) 0.010(3)
C12B 0.022(4) 0.018(3) 0.032(4) 0.006(2) 0.005(3) 0.009(2)
C13 0.049(2) 0.0217(14) 0.060(2) 0.0053(14) 0.0315(17) 0.0010(13)
C14 0.0221(12) 0.0232(12) 0.0338(14) 0.0106(11) 0.0057(10) 0.0049(10)
C15 0.0212(12) 0.0251(12) 0.0339(14) 0.0140(11) 0.0059(10) 0.0083(10)
C16 0.0265(13) 0.0224(12) 0.0345(14) 0.0100(11) 0.0089(11) 0.0092(10)
C17 0.0310(14) 0.0270(13) 0.0388(15) 0.0156(12) 0.0126(12) 0.0124(11)
C18 0.0292(14) 0.0266(13) 0.0439(16) 0.0163(12) 0.0174(12) 0.0121(11)
C19 0.0252(13) 0.0229(12) 0.0434(16) 0.0102(12) 0.0135(12) 0.0058(10)
C20 0.0292(15) 0.0265(14) 0.0500(18) 0.0122(13) 0.0164(13) 0.0060(12)
C21 0.0425(18) 0.0382(17) 0.0377(16) 0.0069(13) 0.0110(14) 0.0167(14)
C22 0.053(2) 0.070(3) 0.0359(17) 0.0149(17) 0.0117(16) 0.025(2)
C23 0.055(2) 0.0292(15) 0.0423(17) 0.0094(13) 0.0154(15) 0.0186(14)
C24 0.072(3) 0.0280(16) 0.049(2) 0.0070(15) 0.0120(18) 0.0048(16)
C25 0.0294(14) 0.0257(13) 0.0399(15) 0.0105(12) 0.0096(12) 0.0031(11)
C26 0.0493(19) 0.0268(14) 0.0471(18) 0.0164(13) 0.0119(15) 0.0084(13)
C27 0.0318(15) 0.0286(14) 0.0320(14) 0.0099(11) 0.0088(12) 0.0032(11)
C28 0.0438(18) 0.0392(17) 0.066(2) 0.0285(16) 0.0297(17) 0.0205(15)
C29 0.026(3) 0.028(3) 0.031(3) 0.011(2) 0.007(2) 0.011(2)
C30 0.047(4) 0.065(5) 0.032(3) 0.004(3) 0.011(3) 0.034(4)
C29B 0.027(3) 0.025(3) 0.029(3) 0.004(2) 0.001(2) 0.006(2)
C30B 0.036(4) 0.047(4) 0.059(5) 0.017(3) 0.018(3) 0.020(3)
C31 0.068(3) 0.0187(15) 0.119(4) 0.0111(19) 0.065(3) 0.0083(16)
C32 0.078(3) 0.044(2) 0.178(6) 0.057(3) 0.060(4) 0.037(2)
C33 0.0362(16) 0.0294(14) 0.0500(18) 0.0196(13) 0.0202(14) 0.0119(12)
C34 0.058(2) 0.0297(15) 0.055(2) 0.0215(15) 0.0260(17) 0.0170(15)
C35 0.0369(16) 0.0368(16) 0.0386(16) 0.0183(13) 0.0107(13) 0.0125(13)
C36 0.054(2) 0.069(3) 0.053(2) 0.0268(19) 0.0047(17) 0.030(2)
C37 0.0405(19) 0.055(2) 0.060(2) 0.0285(18) 0.0077(16) 0.0222(17)
C38 0.051(2) 0.084(3) 0.053(2) 0.026(2) 0.0115(18) 0.039(2)
C39 0.0260(13) 0.0255(13) 0.0446(16) 0.0167(12) 0.0100(12) 0.0096(11)
C40 0.0246(13) 0.0240(13) 0.0379(15) 0.0116(11) -0.0018(11) 0.0055(10)
C41 0.0303(14) 0.0268(13) 0.0308(14) 0.0101(11) -0.0049(11) 0.0029(11)
C42 0.0221(12) 0.0259(13) 0.0376(14) 0.0145(11) 0.0038(11) 0.0085(10)
C43 0.0263(13) 0.0263(13) 0.0367(14) 0.0142(11) 0.0047(11) 0.0077(11)
C44 0.0196(12) 0.0265(13) 0.0410(15) 0.0168(12) 0.0051(11) 0.0082(10)
C45 0.0233(13) 0.0258(13) 0.0342(14) 0.0148(11) 0.0008(10) 0.0050(10)
C46 0.0214(12) 0.0269(13) 0.0378(14) 0.0166(11) 0.0045(11) 0.0071(10)
C47 0.0213(12) 0.0216(12) 0.0460(16) 0.0158(12) 0.0078(11) 0.0065(10)
C48 0.0220(13) 0.0237(12) 0.0462(16) 0.0176(12) 0.0085(11) 0.0092(10)
C49 0.0227(13) 0.0254(13) 0.0439(16) 0.0180(12) 0.0071(11) 0.0094(10)
C50 0.0234(13) 0.0243(12) 0.0345(14) 0.0120(11) 0.0017(10) 0.0074(10)
C51 0.0239(13) 0.0252(12) 0.0315(13) 0.0113(11) 0.0027(10) 0.0082(10)
C52 0.0221(12) 0.0242(12) 0.0416(15) 0.0152(11) 0.0084(11) 0.0084(10)
C53 0.0245(13) 0.0284(13) 0.0447(16) 0.0173(12) 0.0132(12) 0.0111(11)
C54 0.0253(13) 0.0244(12) 0.0374(14) 0.0129(11) 0.0100(11) 0.0102(10)
C55 0.0269(13) 0.0250(13) 0.0390(15) 0.0104(11) 0.0117(11) 0.0102(11)
C56 0.0257(13) 0.0292(13) 0.0390(15) 0.0139(12) 0.0125(11) 0.0110(11)
C57 0.0317(15) 0.0298(14) 0.0368(15) 0.0144(12) 0.0087(12) 0.0136(12)
C58 0.0480(19) 0.0335(16) 0.0396(17) 0.0158(13) 0.0064(14) 0.0161(14)
C59 0.0343(16) 0.0243(13) 0.0435(17) 0.0117(12) -0.0023(13) 0.0029(12)
C60 0.067(3) 0.0229(16) 0.094(3) 0.0209(18) -0.027(2) 0.0053(16)
C61 0.093(3) 0.0257(15) 0.0243(15) 0.0037(12) 0.0047(16) -0.0005(17)
C62 0.167(6) 0.081(3) 0.071(3) 0.044(3) 0.082(3) 0.091(4)
C63 0.0480(18) 0.0282(14) 0.0305(14) 0.0136(12) 0.0063(13) 0.0040(13)
C64 0.0429(18) 0.0362(16) 0.0358(16) 0.0047(13) 0.0164(14) 0.0026(14)
C65 0.0297(14) 0.0266(13) 0.0409(16) 0.0166(12) 0.0083(12) 0.0067(11)
C66 0.0378(17) 0.0374(17) 0.071(2) 0.0341(17) 0.0148(16) 0.0140(14)
C67 0.0359(15) 0.0222(12) 0.0366(15) 0.0107(11) 0.0081(12) 0.0099(11)
C68 0.0490(19) 0.0358(16) 0.0447(17) 0.0204(14) 0.0109(14) 0.0223(14)
C69 0.0338(15) 0.0255(13) 0.0325(14) 0.0099(11) 0.0074(11) 0.0115(11)
C70 0.0356(17) 0.0481(19) 0.0446(17) 0.0143(15) 0.0143(14) 0.0198(14)
C71 0.0373(17) 0.0357(16) 0.0450(17) 0.0162(14) 0.0185(14) 0.0073(13)
C72 0.046(2) 0.077(3) 0.086(3) 0.043(2) 0.040(2) 0.024(2)
C73 0.0385(16) 0.0261(14) 0.0370(15) 0.0079(12) 0.0152(13) 0.0051(12)
C74 0.050(2) 0.0350(16) 0.0360(16) 0.0081(13) -0.0005(14) 0.0080(15)
C75 0.047(2) 0.063(2) 0.0366(17) 0.0165(17) 0.0068(15) 0.0176(18)
C76 0.068(3) 0.119(4) 0.043(2) 0.024(2) 0.020(2) 0.036(3)

loop_
_atom_type_symbol
_atom_type_description
_atom_type_scat_dispersion_real
_atom_type_scat_dispersion_imag
_atom_type_scat_source
C C 0.0033 0.0016 'International Tables Vol C Tables 4.2.6.8 and 6.1.1.4'
H H 0.0000 0.0000 'International Tables Vol C Tables 4.2.6.8 and 6.1.1.4'
N N 0.0061 0.0033 'International Tables Vol C Tables 4.2.6.8 and 6.1.1.4'
O O 0.0106 0.0060 'International Tables Vol C Tables 4.2.6.8 and 6.1.1.4'
Fe Fe 0.3463 0.8444 'International Tables Vol C Tables 4.2.6.8 and 6.1.1.4'

loop_
_geom_angle_atom_site_label_1
_geom_angle_atom_site_label_2
_geom_angle_atom_site_label_3
_geom_angle
N1 Fe1 N3 158.01(9)
N1 Fe1 N2 92.51(9)
N3 Fe1 N2 88.21(9)
N1 Fe1 O3 98.75(9)
N3 Fe1 O3 102.56(9)
N2 Fe1 O3 102.46(9)
N1 Fe1 O1 101.90(8)
N3 Fe1 O1 74.62(8)
N2 Fe1 O1 162.36(8)
O3 Fe1 O1 85.51(8)
N6 Fe2 N8 170.96(10)
N6 Fe2 N7 93.19(10)
N8 Fe2 N7 88.55(9)
N6 Fe2 O4 100.30(9)
N8 Fe2 O4 75.99(8)
N7 Fe2 O4 160.49(8)
C15 O1 Fe1 111.28(16)
C37 O3 Fe1 122.9(2)
C53 O4 Fe2 112.55(17)
C1 N1 C4 106.3(2)
C1 N1 Fe1 129.70(18)
C4 N1 Fe1 123.79(18)
C6 N2 C9 107.2(2)
C6 N2 Fe1 125.44(18)
C9 N2 Fe1 126.94(17)
C11 N3 C14 107.9(2)
C11 N3 Fe1 126.97(18)
C14 N3 Fe1 119.11(18)
C19 N4 C16 108.3(2)
C39 N6 C42 106.8(2)
C39 N6 Fe2 129.1(2)
C42 N6 Fe2 124.15(18)
C44 N7 C47 107.3(2)
C44 N7 Fe2 125.33(18)
C47 N7 Fe2 127.2(2)
C49 N8 C52 108.0(2)
C49 N8 Fe2 131.1(2)
C52 N8 Fe2 119.70(18)
C57 N9 C54 108.5(2)
O2 C1 N1 125.4(3)
O2 C1 C2 124.3(3)
N1 C1 C2 110.3(2)
C3 C2 C1 106.6(2)
C3 C2 C21 131.2(3)
C1 C2 C21 122.2(3)
C2 C3 C4 107.0(2)
C2 C3 C23 128.0(3)
C4 C3 C23 125.0(3)
C5 C4 N1 126.3(2)
C5 C4 C3 124.0(2)
N1 C4 C3 109.7(2)
C4 C5 C6 127.1(2)
N2 C6 C5 123.4(2)
N2 C6 C7 110.6(2)
C5 C6 C7 125.9(2)
C8 C7 C6 106.4(2)
C8 C7 C25 129.6(2)
C6 C7 C25 123.9(2)
C7 C8 C9 106.5(2)
C7 C8 C27 128.8(2)
C9 C8 C27 124.6(2)
C10 C9 N2 123.4(2)
C10 C9 C8 127.4(2)
N2 C9 C8 109.2(2)
C9 C10 C11 126.8(3)
C12 C11 N3 109.1(4)
C12 C11 C10 127.3(4)
N3 C11 C10 122.7(3)
C12 C11 C12B 23.3(3)
N3 C11 C12B 107.7(3)
C10 C11 C12B 127.8(4)
C11 C12 C13 106.3(5)
C11 C12 C29 118.4(5)
C13 C12 C29 106.6(4)
C13 C12B C11 103.1(5)
C13 C12B C29B 123.7(5)
C11 C12B C29B 108.6(5)
C12B C13 C14 108.5(4)
C12B C13 C12 24.0(3)
C14 C13 C12 101.9(4)
C12B C13 C31 120.6(4)
C14 C13 C31 128.2(3)
C12 C13 C31 129.7(4)
N3 C14 C13 109.9(2)
N3 C14 C15 113.8(2)
C13 C14 C15 135.8(2)
O1 C15 C14 118.4(2)
O1 C15 C16 120.1(2)
C14 C15 C16 121.5(2)
N4 C16 C17 108.8(2)
N4 C16 C15 119.5(2)
C17 C16 C15 131.6(3)
C16 C17 C18 106.6(3)
C16 C17 C35 125.8(3)
C18 C17 C35 127.5(2)
C19 C18 C17 106.5(2)
C19 C18 C33 124.3(3)
C17 C18 C33 129.2(3)
N4 C19 C18 109.7(2)
N4 C19 C20 120.6(3)
C18 C19 C20 129.6(3)
N5 C20 C19 178.6(3)
C2 C21 C22 113.1(3)
C3 C23 C24 113.2(3)
C7 C25 C26 114.3(2)
C8 C27 C28 111.9(2)
C30 C29 C12 95.4(5)
C30B C29B C12B 92.4(5)
C13 C31 C32 113.1(4)
C18 C33 C34 112.2(2)
C17 C35 C36 113.5(3)
O3 C37 C38 109.6(3)
O5 C39 N6 125.9(3)
O5 C39 C40 124.5(3)
N6 C39 C40 109.6(2)
C41 C40 C39 107.3(2)
C41 C40 C59 131.1(3)
C39 C40 C59 121.5(3)
C40 C41 C42 107.2(3)
C40 C41 C61 128.0(3)
C42 C41 C61 124.7(3)
C43 C42 N6 126.8(3)
C43 C42 C41 124.0(3)
N6 C42 C41 109.2(2)
C42 C43 C44 126.6(3)
N7 C44 C43 123.5(2)
N7 C44 C45 110.6(2)
C43 C44 C45 125.9(3)
C46 C45 C44 106.7(2)
C46 C45 C63 129.0(2)
C44 C45 C63 124.3(3)
C45 C46 C47 106.8(2)
C45 C46 C65 127.9(3)
C47 C46 C65 125.1(3)
C48 C47 N7 123.7(2)
C48 C47 C46 127.5(2)
N7 C47 C46 108.6(2)
C47 C48 C49 126.2(2)
N8 C49 C50 109.6(2)
N8 C49 C48 122.0(3)
C50 C49 C48 128.3(2)
C51 C50 C49 107.1(2)
C51 C50 C67 128.1(3)
C49 C50 C67 124.6(2)
C50 C51 C52 105.4(2)
C50 C51 C69 125.9(2)
C52 C51 C69 128.3(2)
N8 C52 C51 109.8(2)
N8 C52 C53 112.7(2)
C51 C52 C53 136.9(3)
O4 C53 C52 118.0(2)
O4 C53 C54 117.0(2)
C52 C53 C54 125.0(3)
N9 C54 C55 108.4(2)
N9 C54 C53 122.6(2)
C55 C54 C53 128.8(3)
C54 C55 C56 107.4(3)
C54 C55 C73 126.3(3)
C56 C55 C73 126.2(2)
C57 C56 C55 106.2(2)
C57 C56 C71 125.2(3)
C55 C56 C71 128.5(3)
N9 C57 C56 109.4(3)
N9 C57 C58 123.0(3)
C56 C57 C58 127.5(3)
N10 C58 C57 175.2(4)
C40 C59 C60 111.6(2)
C41 C61 C62 113.4(3)
C45 C63 C64 111.9(2)
C46 C65 C66 111.8(2)
C50 C67 C68 112.7(2)
C51 C69 C70 112.9(2)
C56 C71 C72 113.7(3)
C55 C73 C74 111.6(2)
O6 C75 C76 110.8(3)

loop_
_geom_bond_atom_site_label_1
_geom_bond_atom_site_label_2
_geom_bond_distance
Fe1 N1 1.984(2)
Fe1 N3 2.011(2)
Fe1 N2 2.040(2)
Fe1 O3 2.111(2)
Fe1 O1 2.3155(19)
Fe2 N6 1.952(3)
Fe2 N8 1.973(3)
Fe2 N7 2.035(2)
Fe2 O4 2.205(2)
O1 C15 1.250(3)
O2 C1 1.249(3)
O3 C37 1.451(4)
O4 C53 1.260(4)
O5 C39 1.234(3)
O6 C75 1.442(4)
N1 C1 1.367(3)
N1 C4 1.393(3)
N2 C6 1.336(3)
N2 C9 1.393(3)
N3 C11 1.363(3)
N3 C14 1.367(3)
N4 C19 1.362(3)
N4 C16 1.366(4)
N5 C20 1.151(4)
N6 C39 1.382(3)
N6 C42 1.388(4)
N7 C44 1.342(4)
N7 C47 1.396(3)
N8 C49 1.353(3)
N8 C52 1.365(3)
N9 C57 1.364(4)
N9 C54 1.365(4)
N10 C58 1.145(4)
C1 C2 1.490(4)
C2 C3 1.349(4)
C2 C21 1.500(4)
C3 C4 1.482(4)
C3 C23 1.503(4)
C4 C5 1.367(4)
C5 C6 1.424(4)
C6 C7 1.470(4)
C7 C8 1.366(4)
C7 C25 1.501(4)
C8 C9 1.462(3)
C8 C27 1.497(4)
C9 C10 1.370(4)
C10 C11 1.427(4)
C11 C12 1.352(8)
C11 C12B 1.518(7)
C12 C13 1.480(8)
C12 C29 1.779(10)
C12B C13 1.374(8)
C12B C29B 1.635(9)
C13 C14 1.413(4)
C13 C31 1.511(5)
C14 C15 1.457(4)
C15 C16 1.458(3)
C16 C17 1.402(4)
C17 C18 1.414(4)
C17 C35 1.505(4)
C18 C19 1.389(4)
C18 C33 1.511(4)
C19 C20 1.427(4)
C21 C22 1.503(4)
C23 C24 1.528(5)
C25 C26 1.526(4)
C27 C28 1.528(4)
C29 C30 1.524(8)
C29B C30B 1.531(9)
C31 C32 1.518(7)
C33 C34 1.531(4)
C35 C36 1.521(5)
C37 C38 1.494(5)
C39 C40 1.480(4)
C40 C41 1.346(4)
C40 C59 1.495(4)
C41 C42 1.485(4)
C41 C61 1.496(5)
C42 C43 1.366(4)
C43 C44 1.423(4)
C44 C45 1.460(3)
C45 C46 1.363(4)
C45 C63 1.500(4)
C46 C47 1.463(4)
C46 C65 1.490(4)
C47 C48 1.370(4)
C48 C49 1.431(4)
C49 C50 1.421(4)
C50 C51 1.401(4)
C50 C67 1.504(4)
C51 C52 1.430(4)
C51 C69 1.501(4)
C52 C53 1.445(4)
C53 C54 1.461(4)
C54 C55 1.396(4)
C55 C56 1.406(4)
C55 C73 1.504(4)
C56 C57 1.391(4)
C56 C71 1.505(4)
C57 C58 1.415(4)
C59 C60 1.531(5)
C61 C62 1.517(7)
C63 C64 1.523(5)
C65 C66 1.528(4)
C67 C68 1.528(4)
C69 C70 1.523(4)
C71 C72 1.519(5)
C73 C74 1.520(5)
C75 C76 1.507(5)

loop_
_geom_hbond_atom_site_label_D
_geom_hbond_atom_site_label_H
_geom_hbond_atom_site_label_A
_geom_hbond_distance_DH
_geom_hbond_distance_HA
_geom_hbond_distance_DA
_geom_hbond_angle_DHA
O3 H3 O6 1.034(18) 1.66(2) 2.648(3) 159(3)
O6 H6 O2 0.84 2.05 2.853(3) 158.7
O6 H6 O1 0.84 2.61 3.079(3) 116.2
O6 H6 N1 0.84 3.05 3.535(3) 119.3
N4 H4 O5 0.88 1.89 2.712(3) 155.6
N4 H4 N6 0.88 3.54 4.386(3) 162.4
N9 H9 O2 0.88 1.92 2.766(3) 161.2
N9 H9 N1 0.88 3.51 4.314(3) 152.7
